data_7032742
loop_
_publ_author_name
'Blundell, Toby J.'
'Hastings, Fiona R.'
'Gridley, Benjamin M.'
'Moxey, Graeme J.'
'Lewis, William'
'Blake, Alexander J.'
'Kays, Deborah L.'

_publ_section_title
;
 Ligand influences on homoleptic Group 12 m-terphenyl complexes.
;
_journal_issue 38
_journal_name_full 'Dalton transactions (Cambridge, England : 2003)'
_journal_page_first 14257
_journal_page_last 14264
_journal_paper_doi 10.1039/c4dt00647j
_journal_volume 43
_journal_year 2014
_chemical_formula_moiety 'C44 H42 Cd'
_chemical_formula_sum 'C44 H42 Cd'
_chemical_formula_weight 683.18
_chemical_name_systematic
; 
 ? 
;
_space_group_IT_number 78
_symmetry_cell_setting tetragonal
_symmetry_space_group_name_Hall 'P 4cw'
_symmetry_space_group_name_H-M 'P 43'
_atom_sites_solution_hydrogens geom
_atom_sites_solution_primary direct
_atom_sites_solution_secondary difmap
_audit_creation_method SHELXL97
_cell_angle_alpha 90.00
_cell_angle_beta 90.00
_cell_angle_gamma 90.00
_cell_formula_units_Z 4
_cell_length_a 10.5072(3)
_cell_length_b 10.5072(3)
_cell_length_c 31.0528(17)
_cell_measurement_reflns_used 4628
_cell_measurement_temperature 90(2)
_cell_measurement_theta_max 26.85
_cell_measurement_theta_min 2.34
_cell_volume 3428.3(2)
_computing_cell_refinement 'Bruker SAINT version 6.36A (Bruker, 2002)'
_computing_data_collection 'Bruker SMART version 5.625 (Bruker, 2001)'
_computing_data_reduction 'Bruker SAINT; SHELXTL (Sheldrick, 2008)'
_computing_publication_material 'enCIFer(Allen et al.,2004);PLATON(Spek,2003)'
_computing_structure_refinement 'SHELXL97 (Sheldrick, 2008)'
_computing_structure_solution 'SHELXS97 (Sheldrick, 2008)'
_diffrn_ambient_temperature 90(2)
_diffrn_detector_area_resol_mean 8.366
_diffrn_measured_fraction_theta_full 1.000
_diffrn_measured_fraction_theta_max 0.999
_diffrn_measurement_device_type 'Bruker SMART APEX CCD area detector'
_diffrn_measurement_method '\w and \f'
_diffrn_radiation_monochromator graphite
_diffrn_radiation_source 'normal-focus sealed tube'
_diffrn_radiation_type MoK\a
_diffrn_radiation_wavelength 0.71073
_diffrn_reflns_av_R_equivalents 0.089
_diffrn_reflns_av_sigmaI/netI 0.070
_diffrn_reflns_limit_h_max 13
_diffrn_reflns_limit_h_min -13
_diffrn_reflns_limit_k_max 13
_diffrn_reflns_limit_k_min -13
_diffrn_reflns_limit_l_max 40
_diffrn_reflns_limit_l_min -40
_diffrn_reflns_number 42410
_diffrn_reflns_theta_full 27.50
_diffrn_reflns_theta_max 27.51
_diffrn_reflns_theta_min 2.05
_diffrn_standards_decay_% 0
_diffrn_standards_number 0
_exptl_absorpt_coefficient_mu 0.666
_exptl_absorpt_correction_T_max 0.746
_exptl_absorpt_correction_T_min 0.647
_exptl_absorpt_correction_type multi-scan
_exptl_absorpt_process_details 'SADABS 2007/2'
_exptl_crystal_colour COLOURLESS
_exptl_crystal_density_diffrn 1.324
_exptl_crystal_description BLOCK
_exptl_crystal_F_000 1416
_exptl_crystal_size_max 0.14
_exptl_crystal_size_mid 0.12
_exptl_crystal_size_min 0.11
_refine_diff_density_max 0.81
_refine_diff_density_min -0.50
_refine_diff_density_rms 0.08
_refine_ls_abs_structure_details 'Flack H D (1983), Acta Cryst. A39, 876-881'
_refine_ls_abs_structure_Flack 0.04(4)
_refine_ls_extinction_method none
_refine_ls_goodness_of_fit_ref 1.15
_refine_ls_hydrogen_treatment constr
_refine_ls_matrix_type full
_refine_ls_number_parameters 415
_refine_ls_number_reflns 7863
_refine_ls_number_restraints 16
_refine_ls_restrained_S_all 1.15
_refine_ls_R_factor_all 0.0547
_refine_ls_R_factor_gt 0.0486
_refine_ls_shift/su_max 0.000
_refine_ls_shift/su_mean 0.000
_refine_ls_structure_factor_coef Fsqd
_refine_ls_weighting_details 'calc w=1/[\s^2^(Fo^2^)+(0.022P)^2^+0.660P] where P=(Fo^2^+2Fc^2^)/3'
_refine_ls_weighting_scheme calc
_refine_ls_wR_factor_gt 0.0884
_refine_ls_wR_factor_ref 0.0906
_reflns_number_gt 7333
_reflns_number_total 7863
_reflns_threshold_expression >2sigma(I)
_cod_data_source_file c4dt00647j2.cif
_cod_data_source_block 6
_cod_database_code 7032742
_nottingham_internal_coll_name FHDLKC
_nottingham_internal_coll_number 11985
_nottingham_internal_coll_client FH/TB/DLK
_nottingham_internal_coll_type sphere
_nottingham_internal_coll_frame_time 60
_nottingham_internal_coll_frame_width '0.3 and 0.5'
_nottingham_internal_coll_frame_method '\w and \f'
_nottingham_internal_coll_user TB
_nottingham_internal_coll_date 01/11/2012
_nottingham_internal_coll_location NOTTS
_nottingham_internal_process_user TB
_nottingham_internal_process_date 05/11/2012
_nottingham_internal_solution_user TB
_nottingham_internal_solution_date 26/01/2012
_nottingham_internal_refinement_user TB
_nottingham_internal_refinement_date 26/01/2012
_nottingham_internal_validation_user AJB
_nottingham_internal_validation_date 13/2/2013

loop_
_symmetry_equiv_pos_as_xyz
'x, y, z'
'-y, x, z+3/4'
'-x, -y, z+1/2'
'y, -x, z+1/4'

loop_
_atom_site_label
_atom_site_type_symbol
_atom_site_fract_x
_atom_site_fract_y
_atom_site_fract_z
_atom_site_U_iso_or_equiv
_atom_site_adp_type
_atom_site_occupancy
_atom_site_symmetry_multiplicity
_atom_site_calc_flag
_atom_site_refinement_flags
Cd1 Cd 0.50901(6) 0.02817(3) 0.47139(2) 0.02377(8) Uani 1 1 d .
C1 C 0.4113(5) -0.1477(5) 0.4730(2) 0.0266(12) Uani 1 1 d .
C2 C 0.3683(6) -0.2112(6) 0.43614(18) 0.0284(14) Uani 1 1 d .
C3 C 0.3018(6) -0.3256(6) 0.43995(19) 0.0286(15) Uani 1 1 d .
H3 H 0.2766 -0.3703 0.4148 0.034 Uiso 1 1 calc R
C4 C 0.2720(6) -0.3749(5) 0.4804(2) 0.0285(15) Uani 1 1 d .
H4 H 0.2228 -0.4504 0.4829 0.034 Uiso 1 1 calc R
C5 C 0.3151(6) -0.3124(6) 0.5169(2) 0.0289(15) Uani 1 1 d .
H5 H 0.2975 -0.3471 0.5446 0.035 Uiso 1 1 calc R
C6 C 0.3837(5) -0.1996(6) 0.51363(18) 0.0251(13) Uani 1 1 d .
C7 C 0.3992(6) -0.1574(7) 0.39143(18) 0.0253(13) Uani 1 1 d .
C8 C 0.5036(7) -0.2056(6) 0.36840(19) 0.0343(15) Uani 1 1 d .
C9 C 0.5283(7) -0.1552(6) 0.32771(19) 0.0391(17) Uani 1 1 d .
H9 H 0.5978 -0.1867 0.3113 0.047 Uiso 1 1 calc R
C10 C 0.4528(6) -0.0603(6) 0.31130(17) 0.0345(15) Uani 1 1 d .
H10 H 0.4715 -0.0270 0.2836 0.041 Uiso 1 1 calc R
C11 C 0.3521(6) -0.0126(7) 0.3336(2) 0.0371(15) Uani 1 1 d .
H11 H 0.3023 0.0540 0.3217 0.045 Uiso 1 1 calc R
C12 C 0.3220(6) -0.0626(6) 0.37455(19) 0.0266(15) Uani 1 1 d .
C13 C 0.5899(7) -0.3066(7) 0.3877(2) 0.0402(18) Uani 1 1 d .
H13A H 0.6116 -0.2831 0.4174 0.060 Uiso 1 1 calc R
H13B H 0.6680 -0.3130 0.3706 0.060 Uiso 1 1 calc R
H13C H 0.5459 -0.3888 0.3877 0.060 Uiso 1 1 calc R
C14 C 0.2064(6) -0.0132(7) 0.3984(2) 0.0367(16) Uani 1 1 d .
H14A H 0.1419 -0.0804 0.4001 0.055 Uiso 1 1 calc R
H14B H 0.1712 0.0602 0.3830 0.055 Uiso 1 1 calc R
H14C H 0.2312 0.0125 0.4276 0.055 Uiso 1 1 calc R
C15 C 0.4322(6) -0.1288(6) 0.55252(17) 0.0215(12) Uani 1 1 d .
C16 C 0.3550(6) -0.0380(6) 0.57195(18) 0.0248(14) Uani 1 1 d .
C17 C 0.4028(6) 0.0321(6) 0.60578(18) 0.0318(14) Uani 1 1 d .
H17 H 0.3509 0.0949 0.6191 0.038 Uiso 1 1 calc R
C18 C 0.5252(7) 0.0124(5) 0.62060(17) 0.0400(15) Uani 1 1 d .
H18 H 0.5562 0.0606 0.6443 0.048 Uiso 1 1 calc R
C19 C 0.6026(6) -0.0767(7) 0.60134(18) 0.0362(15) Uani 1 1 d .
H19 H 0.6876 -0.0874 0.6112 0.043 Uiso 1 1 calc R
C20 C 0.5570(7) -0.1518(6) 0.56732(19) 0.0280(15) Uani 1 1 d .
C21 C 0.2217(6) -0.0144(7) 0.5560(2) 0.0329(16) Uani 1 1 d .
H21A H 0.2245 0.0100 0.5255 0.049 Uiso 1 1 calc R
H21B H 0.1829 0.0543 0.5728 0.049 Uiso 1 1 calc R
H21C H 0.1711 -0.0921 0.5592 0.049 Uiso 1 1 calc R
C22 C 0.6401(6) -0.2494(7) 0.5472(2) 0.0354(16) Uani 1 1 d .
H22A H 0.6034 -0.3340 0.5518 0.053 Uiso 1 1 calc R
H22B H 0.7250 -0.2457 0.5603 0.053 Uiso 1 1 calc R
H22C H 0.6469 -0.2329 0.5162 0.053 Uiso 1 1 calc R
C23 C 0.6067(6) 0.2044(5) 0.4696(2) 0.0263(11) Uani 1 1 d U
C24 C 0.5423(5) 0.3209(5) 0.47258(19) 0.0242(11) Uani 1 1 d U
C25 C 0.6085(5) 0.4362(5) 0.4692(2) 0.0284(11) Uani 1 1 d U
H25 H 0.5647 0.5149 0.4719 0.034 Uiso 1 1 calc R
C26 C 0.7383(6) 0.4341(6) 0.46195(17) 0.0286(14) Uani 1 1 d U
H26 H 0.7832 0.5120 0.4589 0.034 Uiso 1 1 calc R
C27 C 0.8034(6) 0.3209(7) 0.45908(16) 0.0333(16) Uani 1 1 d .
H27 H 0.8928 0.3212 0.4545 0.040 Uiso 1 1 calc R
C28 C 0.7376(5) 0.2035(5) 0.46299(14) 0.0242(11) Uani 1 1 d U
C29 C 0.4023(6) 0.3201(6) 0.48070(19) 0.0281(13) Uani 1 1 d U
C30 C 0.3562(6) 0.3300(6) 0.52279(19) 0.0274(14) Uani 1 1 d U
C31 C 0.2265(6) 0.3239(6) 0.53042(18) 0.0331(14) Uani 1 1 d .
H31 H 0.1956 0.3323 0.5590 0.040 Uiso 1 1 calc R
C32 C 0.1423(6) 0.3061(6) 0.4974(2) 0.0302(15) Uani 1 1 d .
H32 H 0.0538 0.2990 0.5032 0.036 Uiso 1 1 calc R
C33 C 0.1869(6) 0.2983(6) 0.45545(19) 0.0297(14) Uani 1 1 d .
H33 H 0.1278 0.2877 0.4326 0.036 Uiso 1 1 calc R
C34 C 0.3160(6) 0.3057(6) 0.44608(19) 0.0276(13) Uani 1 1 d U
C35 C 0.4480(7) 0.3510(6) 0.56020(18) 0.0352(17) Uani 1 1 d .
H35A H 0.5052 0.2776 0.5627 0.053 Uiso 1 1 calc R
H35B H 0.3997 0.3607 0.5870 0.053 Uiso 1 1 calc R
H35C H 0.4982 0.4280 0.5550 0.053 Uiso 1 1 calc R
C36 C 0.3614(7) 0.3039(7) 0.40087(19) 0.0327(16) Uani 1 1 d .
H36A H 0.4157 0.3782 0.3957 0.049 Uiso 1 1 calc R
H36B H 0.2882 0.3064 0.3813 0.049 Uiso 1 1 calc R
H36C H 0.4103 0.2260 0.3957 0.049 Uiso 1 1 calc R
C37 C 0.8055(6) 0.0778(6) 0.46009(17) 0.0252(14) Uani 1 1 d .
C38 C 0.8069(5) 0.0093(7) 0.42113(19) 0.0319(14) Uani 1 1 d .
C39 C 0.8626(6) -0.1097(7) 0.4191(2) 0.0353(16) Uani 1 1 d .
H39 H 0.8628 -0.1562 0.3929 0.042 Uiso 1 1 calc R
C40 C 0.9182(6) -0.1605(7) 0.4557(2) 0.0404(18) Uani 1 1 d .
H40 H 0.9589 -0.2411 0.4543 0.048 Uiso 1 1 calc R
C41 C 0.9151(6) -0.0957(7) 0.4943(2) 0.0395(17) Uani 1 1 d .
H41 H 0.9521 -0.1330 0.5192 0.047 Uiso 1 1 calc R
C42 C 0.8592(5) 0.0222(7) 0.49720(18) 0.0305(13) Uani 1 1 d .
C43 C 0.7421(7) 0.0647(7) 0.38145(18) 0.0360(17) Uani 1 1 d .
H43A H 0.6509 0.0455 0.3824 0.054 Uiso 1 1 calc R
H43B H 0.7794 0.0272 0.3555 0.054 Uiso 1 1 calc R
H43C H 0.7543 0.1572 0.3809 0.054 Uiso 1 1 calc R
C44 C 0.8541(7) 0.0910(7) 0.53997(19) 0.0386(18) Uani 1 1 d .
H44A H 0.8977 0.1731 0.5374 0.058 Uiso 1 1 calc R
H44B H 0.8963 0.0393 0.5620 0.058 Uiso 1 1 calc R
H44C H 0.7652 0.1051 0.5482 0.058 Uiso 1 1 calc R

loop_
_atom_site_aniso_label
_atom_site_aniso_U_11
_atom_site_aniso_U_22
_atom_site_aniso_U_33
_atom_site_aniso_U_23
_atom_site_aniso_U_13
_atom_site_aniso_U_12
Cd1 0.0245(2) 0.0253(2) 0.02155(13) 0.0009(3) 0.00015(15) -0.0025(3)
C1 0.026(3) 0.026(3) 0.028(3) -0.003(3) -0.001(3) 0.004(2)
C2 0.033(3) 0.032(4) 0.020(3) 0.000(3) 0.001(2) -0.001(3)
C3 0.032(4) 0.025(4) 0.028(3) -0.010(3) 0.002(3) -0.002(3)
C4 0.023(3) 0.019(3) 0.043(4) 0.004(3) 0.001(3) 0.002(2)
C5 0.036(4) 0.023(3) 0.027(3) 0.000(3) 0.006(3) 0.004(3)
C6 0.022(3) 0.026(3) 0.027(3) 0.003(3) -0.002(2) 0.007(2)
C7 0.032(4) 0.026(4) 0.018(3) -0.001(3) -0.002(3) -0.007(3)
C8 0.039(4) 0.036(3) 0.027(3) -0.006(3) -0.003(3) -0.004(3)
C9 0.040(4) 0.049(4) 0.029(3) -0.016(3) 0.007(3) -0.020(4)
C10 0.046(4) 0.036(4) 0.021(3) 0.005(3) 0.001(3) -0.011(3)
C11 0.046(4) 0.032(4) 0.034(3) -0.002(3) -0.005(3) -0.013(4)
C12 0.030(3) 0.024(4) 0.026(3) 0.005(3) -0.007(3) -0.004(3)
C13 0.041(5) 0.046(5) 0.034(4) -0.006(3) 0.012(3) 0.002(4)
C14 0.046(4) 0.031(4) 0.033(3) 0.002(3) 0.001(3) 0.001(4)
C15 0.028(3) 0.019(3) 0.017(3) 0.001(2) -0.001(2) -0.003(2)
C16 0.037(3) 0.021(3) 0.017(3) 0.002(2) 0.004(2) -0.001(3)
C17 0.050(4) 0.020(3) 0.025(3) 0.001(3) 0.003(3) 0.005(3)
C18 0.062(5) 0.034(4) 0.024(3) -0.003(2) -0.004(3) -0.020(4)
C19 0.037(4) 0.045(4) 0.026(3) 0.004(3) -0.006(3) -0.004(3)
C20 0.036(4) 0.021(3) 0.027(3) 0.010(3) 0.003(3) -0.002(3)
C21 0.033(3) 0.035(4) 0.031(3) -0.001(3) 0.006(3) 0.005(4)
C22 0.026(4) 0.045(4) 0.035(4) 0.006(3) 0.001(3) 0.004(3)
C23 0.030(3) 0.035(2) 0.014(2) 0.003(3) -0.006(3) -0.002(2)
C24 0.034(2) 0.031(2) 0.008(2) 0.000(3) -0.008(3) -0.003(2)
C25 0.035(3) 0.027(2) 0.023(3) 0.000(3) 0.000(3) -0.002(2)
C26 0.033(3) 0.035(3) 0.018(3) 0.010(2) -0.001(2) -0.010(3)
C27 0.021(3) 0.060(5) 0.020(3) 0.004(3) 0.000(2) -0.010(3)
C28 0.034(3) 0.030(3) 0.009(3) 0.003(2) 0.001(2) -0.002(2)
C29 0.027(3) 0.026(3) 0.031(3) -0.002(3) -0.002(2) 0.000(2)
C30 0.034(4) 0.024(3) 0.024(3) 0.003(3) -0.005(2) -0.004(3)
C31 0.041(4) 0.035(4) 0.023(3) 0.005(3) 0.005(3) -0.002(3)
C32 0.026(3) 0.028(4) 0.036(3) 0.008(3) 0.006(3) 0.000(3)
C33 0.030(4) 0.025(4) 0.034(3) 0.001(3) -0.007(3) -0.003(3)
C34 0.031(3) 0.026(3) 0.026(3) 0.002(2) 0.000(3) -0.007(3)
C35 0.046(5) 0.040(4) 0.019(3) 0.002(3) 0.000(3) 0.001(3)
C36 0.028(4) 0.039(4) 0.031(4) -0.006(3) -0.003(3) -0.002(3)
C37 0.029(3) 0.031(3) 0.015(3) 0.006(2) -0.003(2) -0.008(3)
C38 0.018(3) 0.043(4) 0.034(3) 0.005(3) 0.010(2) -0.009(3)
C39 0.029(4) 0.037(4) 0.039(4) -0.006(3) 0.013(3) -0.007(3)
C40 0.031(4) 0.032(4) 0.058(5) 0.001(3) 0.004(3) 0.005(3)
C41 0.031(4) 0.050(5) 0.038(4) 0.012(3) -0.008(3) -0.001(3)
C42 0.025(3) 0.040(4) 0.027(3) 0.005(3) 0.000(2) -0.007(3)
C43 0.047(5) 0.037(4) 0.023(3) -0.002(3) 0.003(3) 0.000(3)
C44 0.046(4) 0.046(4) 0.024(3) 0.005(3) -0.006(3) -0.003(4)

loop_
_atom_type_symbol
_atom_type_description
_atom_type_scat_dispersion_real
_atom_type_scat_dispersion_imag
_atom_type_scat_source
C C 0.0033 0.0016 'International Tables Vol C Tables 4.2.6.8 and 6.1.1.4'
H H 0.0000 0.0000 'International Tables Vol C Tables 4.2.6.8 and 6.1.1.4'
Cd Cd -0.8075 1.2024 'International Tables Vol C Tables 4.2.6.8 and 6.1.1.4'

loop_
_geom_angle_atom_site_label_1
_geom_angle_atom_site_label_2
_geom_angle_atom_site_label_3
_geom_angle
C1 Cd1 C23 179.9(3)
C2 C1 C6 118.9(5)
C2 C1 Cd1 123.6(5)
C6 C1 Cd1 117.5(5)
C3 C2 C1 120.2(5)
C3 C2 C7 120.0(5)
C1 C2 C7 119.8(6)
C4 C3 C2 120.6(6)
C5 C4 C3 119.2(5)
C4 C5 C6 120.9(6)
C5 C6 C1 120.3(6)
C5 C6 C15 122.5(5)
C1 C6 C15 117.2(5)
C12 C7 C8 121.6(6)
C12 C7 C2 118.9(6)
C8 C7 C2 119.6(6)
C9 C8 C7 118.0(6)
C9 C8 C13 120.8(6)
C7 C8 C13 121.2(6)
C10 C9 C8 120.3(6)
C11 C10 C9 121.9(6)
C10 C11 C12 119.7(7)
C7 C12 C11 118.4(6)
C7 C12 C14 122.0(6)
C11 C12 C14 119.6(6)
C16 C15 C20 121.3(6)
C16 C15 C6 119.3(5)
C20 C15 C6 119.4(6)
C17 C16 C15 119.0(6)
C17 C16 C21 120.1(6)
C15 C16 C21 120.8(6)
C16 C17 C18 120.9(6)
C19 C18 C17 120.5(6)
C18 C19 C20 120.5(6)
C19 C20 C15 117.8(6)
C19 C20 C22 120.3(6)
C15 C20 C22 121.9(6)
C28 C23 C24 119.6(5)
C28 C23 Cd1 118.5(4)
C24 C23 Cd1 121.9(4)
C25 C24 C23 120.7(5)
C25 C24 C29 120.4(6)
C23 C24 C29 118.8(5)
C26 C25 C24 119.2(6)
C27 C26 C25 121.0(5)
C26 C27 C28 120.2(6)
C23 C28 C27 119.3(6)
C23 C28 C37 119.0(5)
C27 C28 C37 121.8(5)
C30 C29 C34 119.8(6)
C30 C29 C24 119.9(5)
C34 C29 C24 120.2(6)
C31 C30 C29 119.8(6)
C31 C30 C35 119.9(6)
C29 C30 C35 120.2(6)
C32 C31 C30 121.0(6)
C31 C32 C33 119.6(6)
C32 C33 C34 121.5(6)
C33 C34 C29 118.2(6)
C33 C34 C36 120.8(6)
C29 C34 C36 121.0(6)
C38 C37 C42 119.1(6)
C38 C37 C28 120.4(5)
C42 C37 C28 120.3(5)
C39 C38 C37 120.4(6)
C39 C38 C43 119.9(6)
C37 C38 C43 119.7(6)
C38 C39 C40 119.3(6)
C41 C40 C39 120.9(6)
C42 C41 C40 120.9(6)
C41 C42 C37 119.4(6)
C41 C42 C44 120.2(6)
C37 C42 C44 120.4(6)

loop_
_geom_bond_atom_site_label_1
_geom_bond_atom_site_label_2
_geom_bond_distance
Cd1 C1 2.115(5)
Cd1 C23 2.118(5)
C1 C2 1.400(8)
C1 C6 1.405(8)
C2 C3 1.395(9)
C2 C7 1.534(8)
C3 C4 1.395(8)
C4 C5 1.386(8)
C5 C6 1.391(9)
C6 C15 1.508(8)
C7 C12 1.388(9)
C7 C8 1.404(9)
C8 C9 1.395(8)
C8 C13 1.519(10)
C9 C10 1.372(9)
C10 C11 1.360(9)
C11 C12 1.412(9)
C12 C14 1.515(9)
C15 C16 1.389(8)
C15 C20 1.410(9)
C16 C17 1.378(8)
C16 C21 1.506(8)
C17 C18 1.382(9)
C18 C19 1.376(8)
C19 C20 1.403(9)
C20 C22 1.485(9)
C23 C28 1.391(8)
C23 C24 1.401(8)
C24 C25 1.401(7)
C24 C29 1.493(9)
C25 C26 1.382(8)
C26 C27 1.375(10)
C27 C28 1.419(7)
C28 C37 1.504(8)
C29 C30 1.398(8)
C29 C34 1.414(8)
C30 C31 1.384(9)
C30 C35 1.526(8)
C31 C32 1.367(8)
C32 C33 1.387(8)
C33 C34 1.390(8)
C34 C36 1.483(8)
C37 C38 1.408(8)
C37 C42 1.409(8)
C38 C39 1.382(9)
C38 C43 1.524(8)
C39 C40 1.385(9)
C40 C41 1.377(9)
C41 C42 1.374(9)
C42 C44 1.513(8)
